data_2217518
loop_
_publ_author_name
'Carvalho, Paulo B.'
'Liu, Bo'
'Wu, Yunshan'
'Williamson, John S.'
'Avery, Mitchell A.'

_publ_section_title
;
 7\b-Hydroxyartemisinin
;
_journal_coeditor_code HB2682
_journal_issue 2
_journal_name_full 'Acta Crystallographica Section E'
_journal_page_first o395
_journal_page_last o396
_journal_paper_doi 10.1107/S1600536808000251
_journal_volume 64
_journal_year 2008
_chemical_formula_iupac 'C15 H22 O6'
_chemical_formula_moiety 'C15 H22 O6'
_chemical_formula_sum 'C15 H22 O6'
_chemical_formula_weight 298.33
_chemical_name_common 7-hydroxyartemisinin
_chemical_name_systematic
;
(3R,6R,7S,8aR,9R,12aR)-7-hydroxy-3,6,9-trimethyloctahydro-3,12-
epoxy[1,2]dioxepino[4,3-i]isochromen-10(3H)-one
;
_space_group_IT_number 19
_symmetry_cell_setting orthorhombic
_symmetry_space_group_name_Hall 'P 2ac 2ab'
_symmetry_space_group_name_H-M 'P 21 21 21'
_atom_sites_solution_hydrogens geom
_atom_sites_solution_primary direct
_atom_sites_solution_secondary difmap
_audit_creation_method SHELXL-97
_cell_angle_alpha 90.00
_cell_angle_beta 90.00
_cell_angle_gamma 90.00
_cell_formula_units_Z 4
_cell_length_a 6.3047(2)
_cell_length_b 9.1266(2)
_cell_length_c 24.5309(6)
_cell_measurement_reflns_used 9907
_cell_measurement_temperature 296(2)
_cell_measurement_theta_max 65.96
_cell_measurement_theta_min 3.60
_cell_volume 1411.52(6)
_computing_cell_refinement 'SMART (Bruker, 2002)'
_computing_data_collection 'SMART (Bruker, 2002)'
_computing_data_reduction 'SAINT (Bruker, 2002)'
_computing_molecular_graphics 'SHELXTL (Bruker, 2002)'
_computing_publication_material 'SHELXTL (Bruker, 2002)'
_computing_structure_refinement 'SHELXL97 (Sheldrick, 2008)'
_computing_structure_solution 'SHELXS97 (Sheldrick, 2008)'
_diffrn_ambient_temperature 100
_diffrn_measured_fraction_theta_full 0.995
_diffrn_measured_fraction_theta_max 0.995
_diffrn_measurement_device_type 'Bruker SMART CCD'
_diffrn_measurement_method \w
_diffrn_radiation_monochromator graphite
_diffrn_radiation_type CuK\a
_diffrn_radiation_wavelength 1.54178
_diffrn_reflns_av_R_equivalents 0.0197
_diffrn_reflns_av_sigmaI/netI 0.0160
_diffrn_reflns_limit_h_max 7
_diffrn_reflns_limit_h_min -7
_diffrn_reflns_limit_k_max 10
_diffrn_reflns_limit_k_min -10
_diffrn_reflns_limit_l_max 29
_diffrn_reflns_limit_l_min -28
_diffrn_reflns_number 12572
_diffrn_reflns_theta_full 66.51
_diffrn_reflns_theta_max 66.51
_diffrn_reflns_theta_min 3.60
_exptl_absorpt_coefficient_mu 0.903
_exptl_absorpt_correction_type none
_exptl_crystal_colour colourless
_exptl_crystal_density_diffrn 1.404
_exptl_crystal_density_method 'not measured'
_exptl_crystal_description needle
_exptl_crystal_F_000 640
_exptl_crystal_size_max 0.23
_exptl_crystal_size_mid 0.15
_exptl_crystal_size_min 0.12
_refine_diff_density_max 0.240
_refine_diff_density_min -0.162
_refine_ls_abs_structure_details 'Flack (1983), 990 Friedel pairs'
_refine_ls_abs_structure_Flack 0.11(14)
_refine_ls_extinction_method none
_refine_ls_goodness_of_fit_ref 1.080
_refine_ls_hydrogen_treatment constr
_refine_ls_matrix_type full
_refine_ls_number_parameters 194
_refine_ls_number_reflns 2464
_refine_ls_number_restraints 0
_refine_ls_restrained_S_all 1.080
_refine_ls_R_factor_all 0.0281
_refine_ls_R_factor_gt 0.0280
_refine_ls_shift/su_max 0.001
_refine_ls_shift/su_mean 0.000
_refine_ls_structure_factor_coef Fsqd
_refine_ls_weighting_details 'calc w=1/[\s^2^(Fo^2^)+(0.0408P)^2^+0.3857P] where P=(Fo^2^+2Fc^2^)/3'
_refine_ls_weighting_scheme calc
_refine_ls_wR_factor_gt 0.0724
_refine_ls_wR_factor_ref 0.0724
_reflns_number_gt 2456
_reflns_number_total 2464
_reflns_threshold_expression I>2\s(I)
_cod_data_source_file hb2682.cif
_cod_data_source_block I
_cod_database_code 2217518
_cod_database_fobs_code 2217518

loop_
_symmetry_equiv_pos_as_xyz
'x, y, z'
'-x+1/2, -y, z+1/2'
'-x, y+1/2, -z+1/2'
'x+1/2, -y+1/2, -z'

loop_
_atom_site_type_symbol
_atom_site_label
_atom_site_fract_x
_atom_site_fract_y
_atom_site_fract_z
_atom_site_U_iso_or_equiv
_atom_site_adp_type
_atom_site_calc_flag
_atom_site_refinement_flags
_atom_site_occupancy
O O1 0.61177(15) 1.07519(10) 0.80390(4) 0.0180(2) Uani d . 1
O O2 0.80303(16) 1.07108(10) 0.76947(4) 0.0196(2) Uani d . 1
O O5 1.06564(17) 1.28606(12) 0.91615(4) 0.0257(2) Uani d . 1
O O11 1.00751(15) 1.07562(11) 0.87615(4) 0.0202(2) Uani d . 1
O O3 0.96938(15) 0.88540(11) 0.81679(4) 0.0179(2) Uani d . 1
O O4 0.3981(2) 0.79291(13) 0.99868(4) 0.0312(3) Uani d . 1
H H4 0.5183 0.7748 1.0095 0.047 Uiso calc R 1
C C10 0.9351(2) 1.20070(15) 0.90000(5) 0.0180(3) Uani d . 1
C C8A 0.5644(2) 1.08876(15) 0.89973(5) 0.0164(3) Uani d . 1
H H8A 0.4185 1.1175 0.8910 0.020 Uiso calc R 1
C C15 0.6384(2) 1.33349(16) 0.94762(6) 0.0231(3) Uani d . 1
H H15A 0.6812 1.2917 0.9818 0.035 Uiso calc R 1
H H15B 0.4877 1.3486 0.9477 0.035 Uiso calc R 1
H H15C 0.7091 1.4256 0.9424 0.035 Uiso calc R 1
C C6 0.4729(2) 0.76793(15) 0.90164(6) 0.0196(3) Uani d . 1
H H6 0.6086 0.7227 0.9114 0.024 Uiso calc R 1
C C7 0.4095(2) 0.87131(16) 0.94816(6) 0.0211(3) Uani d . 1
H H7 0.2672 0.9086 0.9401 0.025 Uiso calc R 1
C C3 0.8719(2) 0.92375(15) 0.76551(5) 0.0189(3) Uani d . 1
C C13 1.0455(3) 0.92467(16) 0.72317(6) 0.0244(3) Uani d . 1
H H13A 0.9850 0.9423 0.6879 0.037 Uiso calc R 1
H H13B 1.1165 0.8316 0.7232 0.037 Uiso calc R 1
H H13C 1.1456 1.0007 0.7315 0.037 Uiso calc R 1
C C5 0.5912(2) 0.74642(15) 0.80360(6) 0.0205(3) Uani d . 1
H H5A 0.6983 0.6846 0.8203 0.025 Uiso calc R 1
H H5B 0.4763 0.6831 0.7919 0.025 Uiso calc R 1
C C9 0.6978(2) 1.22918(15) 0.90130(6) 0.0177(3) Uani d . 1
H H9 0.6651 1.2817 0.8675 0.021 Uiso calc R 1
C C14 0.3095(2) 0.64461(16) 0.89482(6) 0.0241(3) Uani d . 1
H H14A 0.2810 0.6009 0.9296 0.036 Uiso calc R 1
H H14B 0.3647 0.5716 0.8705 0.036 Uiso calc R 1
H H14C 0.1806 0.6842 0.8801 0.036 Uiso calc R 1
C C4 0.6880(2) 0.81822(16) 0.75307(6) 0.0207(3) Uani d . 1
H H4A 0.5777 0.8717 0.7340 0.025 Uiso calc R 1
H H4B 0.7389 0.7419 0.7289 0.025 Uiso calc R 1
C C12A 0.6419(2) 0.98999(15) 0.85346(6) 0.0164(3) Uani d . 1
C C12 0.8748(2) 0.95112(15) 0.86157(6) 0.0166(3) Uani d . 1
H H12 0.8821 0.8810 0.8918 0.020 Uiso calc R 1
C C8 0.5571(2) 1.00298(15) 0.95338(5) 0.0185(3) Uani d . 1
H H8B 0.6987 0.9698 0.9627 0.022 Uiso calc R 1
H H8C 0.5074 1.0665 0.9824 0.022 Uiso calc R 1
C C5A 0.5049(2) 0.85116(16) 0.84744(5) 0.0171(3) Uani d . 1
H H5A1 0.3644 0.8832 0.8352 0.021 Uiso calc R 1

loop_
_atom_site_aniso_label
_atom_site_aniso_U_11
_atom_site_aniso_U_22
_atom_site_aniso_U_33
_atom_site_aniso_U_12
_atom_site_aniso_U_13
_atom_site_aniso_U_23
O1 0.0161(5) 0.0194(5) 0.0185(5) 0.0033(4) 0.0003(4) 0.0022(4)
O2 0.0198(5) 0.0179(5) 0.0212(5) 0.0016(4) 0.0043(4) 0.0019(4)
O5 0.0209(5) 0.0243(5) 0.0318(5) -0.0053(5) -0.0020(4) -0.0077(4)
O11 0.0135(5) 0.0206(5) 0.0266(5) -0.0006(4) -0.0026(4) -0.0048(4)
O3 0.0156(4) 0.0185(5) 0.0196(5) 0.0031(4) -0.0004(4) -0.0017(4)
O4 0.0419(7) 0.0276(6) 0.0240(5) -0.0063(5) 0.0054(5) 0.0044(5)
C10 0.0188(7) 0.0186(7) 0.0166(6) -0.0016(6) -0.0004(5) -0.0003(5)
C8A 0.0130(6) 0.0155(6) 0.0208(6) 0.0007(6) -0.0018(5) -0.0004(5)
C15 0.0225(7) 0.0183(7) 0.0283(7) -0.0007(6) 0.0008(6) -0.0034(6)
C6 0.0174(7) 0.0171(7) 0.0244(7) -0.0005(6) -0.0004(6) 0.0021(6)
C7 0.0194(7) 0.0214(7) 0.0225(7) -0.0011(6) 0.0033(6) 0.0025(6)
C3 0.0213(7) 0.0165(7) 0.0189(6) 0.0020(6) -0.0004(6) -0.0002(5)
C13 0.0279(8) 0.0201(7) 0.0253(7) 0.0001(6) 0.0054(6) -0.0001(6)
C5 0.0205(7) 0.0174(6) 0.0234(7) -0.0033(6) -0.0011(6) -0.0029(6)
C9 0.0178(7) 0.0160(7) 0.0192(6) 0.0006(6) -0.0018(5) 0.0000(5)
C14 0.0235(7) 0.0193(7) 0.0295(8) -0.0029(7) 0.0009(6) 0.0020(6)
C4 0.0226(7) 0.0200(7) 0.0196(6) 0.0004(6) -0.0024(6) -0.0023(5)
C12A 0.0157(7) 0.0159(6) 0.0175(6) 0.0009(6) -0.0024(5) 0.0018(5)
C12 0.0146(6) 0.0154(6) 0.0198(7) -0.0007(5) -0.0002(5) 0.0003(5)
C8 0.0189(7) 0.0184(7) 0.0181(6) 0.0012(6) 0.0009(6) -0.0014(5)
C5A 0.0126(6) 0.0186(7) 0.0202(6) -0.0006(5) -0.0027(5) -0.0004(5)

loop_
_atom_type_symbol
_atom_type_description
_atom_type_scat_dispersion_real
_atom_type_scat_dispersion_imag
_atom_type_scat_source
C C 0.0181 0.0091 'International Tables Vol C Tables 4.2.6.8 and 6.1.1.4'
H H 0.0000 0.0000 'International Tables Vol C Tables 4.2.6.8 and 6.1.1.4'
O O 0.0492 0.0322 'International Tables Vol C Tables 4.2.6.8 and 6.1.1.4'

loop_
_geom_angle_atom_site_label_1
_geom_angle_atom_site_label_2
_geom_angle_atom_site_label_3
_geom_angle
C12A O1 O2 111.00(9)
C3 O2 O1 108.33(9)
C10 O11 C12 124.56(11)
C12 O3 C3 113.74(10)
C7 O4 H4 109.5
O5 C10 O11 117.15(13)
O5 C10 C9 123.87(13)
O11 C10 C9 118.85(12)
C12A C8A C8 110.23(11)
C12A C8A C9 109.62(11)
C8 C8A C9 114.95(11)
C12A C8A H8A 107.2
C8 C8A H8A 107.2
C9 C8A H8A 107.2
C9 C15 H15A 109.5
C9 C15 H15B 109.5
H15A C15 H15B 109.5
C9 C15 H15C 109.5
H15A C15 H15C 109.5
H15B C15 H15C 109.5
C7 C6 C14 110.94(12)
C7 C6 C5A 111.84(11)
C14 C6 C5A 110.77(11)
C7 C6 H6 107.7
C14 C6 H6 107.7
C5A C6 H6 107.7
O4 C7 C8 110.58(12)
O4 C7 C6 110.46(12)
C8 C7 C6 112.84(12)
O4 C7 H7 107.6
C8 C7 H7 107.6
C6 C7 H7 107.6
O2 C3 O3 107.52(10)
O2 C3 C13 105.32(11)
O3 C3 C13 107.01(11)
O2 C3 C4 112.14(12)
O3 C3 C4 110.01(11)
C13 C3 C4 114.44(12)
C3 C13 H13A 109.5
C3 C13 H13B 109.5
H13A C13 H13B 109.5
C3 C13 H13C 109.5
H13A C13 H13C 109.5
H13B C13 H13C 109.5
C4 C5 C5A 116.20(12)
C4 C5 H5A 108.2
C5A C5 H5A 108.2
C4 C5 H5B 108.2
C5A C5 H5B 108.2
H5A C5 H5B 107.4
C10 C9 C15 111.29(12)
C10 C9 C8A 113.38(11)
C15 C9 C8A 113.89(11)
C10 C9 H9 105.8
C15 C9 H9 105.8
C8A C9 H9 105.8
C6 C14 H14A 109.5
C6 C14 H14B 109.5
H14A C14 H14B 109.5
C6 C14 H14C 109.5
H14A C14 H14C 109.5
H14B C14 H14C 109.5
C5 C4 C3 114.09(11)
C5 C4 H4A 108.7
C3 C4 H4A 108.7
C5 C4 H4B 108.7
C3 C4 H4B 108.7
H4A C4 H4B 107.6
O1 C12A C12 111.07(11)
O1 C12A C8A 105.26(10)
C12 C12A C8A 110.38(11)
O1 C12A C5A 106.63(10)
C12 C12A C5A 111.18(11)
C8A C12A C5A 112.12(11)
O3 C12 O11 106.56(11)
O3 C12 C12A 114.31(11)
O11 C12 C12A 113.85(11)
O3 C12 H12 107.2
O11 C12 H12 107.2
C12A C12 H12 107.2
C7 C8 C8A 110.41(11)
C7 C8 H8B 109.6
C8A C8 H8B 109.6
C7 C8 H8C 109.6
C8A C8 H8C 109.6
H8B C8 H8C 108.1
C5 C5A C12A 112.32(11)
C5 C5A C6 110.02(11)
C12A C5A C6 113.30(11)
C5 C5A H5A1 106.9
C12A C5A H5A1 106.9
C6 C5A H5A1 106.9

loop_
_geom_bond_atom_site_label_1
_geom_bond_atom_site_label_2
_geom_bond_distance
O1 C12A 1.4556(16)
O1 O2 1.4727(13)
O2 C3 1.4164(17)
O5 C10 1.2003(18)
O11 C10 1.3615(17)
O11 C12 1.4558(17)
O3 C12 1.3866(17)
O3 C3 1.4429(16)
O4 C7 1.4328(17)
O4 H4 0.8200
C10 C9 1.5193(19)
C8A C12A 1.5297(18)
C8A C8 1.5320(18)
C8A C9 1.5333(19)
C8A H8A 0.9800
C15 C9 1.5289(19)
C15 H15A 0.9600
C15 H15B 0.9600
C15 H15C 0.9600
C6 C7 1.5336(19)
C6 C14 1.535(2)
C6 C5A 1.5444(18)
C6 H6 0.9800
C7 C8 1.525(2)
C7 H7 0.9800
C3 C13 1.509(2)
C3 C4 1.538(2)
C13 H13A 0.9600
C13 H13B 0.9600
C13 H13C 0.9600
C5 C4 1.529(2)
C5 C5A 1.5383(19)
C5 H5A 0.9700
C5 H5B 0.9700
C9 H9 0.9800
C14 H14A 0.9600
C14 H14B 0.9600
C14 H14C 0.9600
C4 H4A 0.9700
C4 H4B 0.9700
C12A C12 1.5234(19)
C12A C5A 1.5405(19)
C12 H12 0.9800
C8 H8B 0.9700
C8 H8C 0.9700
C5A H5A1 0.9800

loop_
_geom_hbond_atom_site_label_D
_geom_hbond_atom_site_label_H
_geom_hbond_atom_site_label_A
_geom_hbond_site_symmetry_A
_geom_hbond_distance_DH
_geom_hbond_distance_HA
_geom_hbond_distance_DA
_geom_hbond_angle_DHA
O4 H4 O4 4_567 0.82 2.48 3.2488(18) 156
C5A H5A1 O3 1_455 0.98 2.53 3.4731(16) 161
C5 H5B O2 3_646 0.97 2.53 3.4571(17) 159
C13 H13B O2 3_746 0.96 2.44 3.3703(18) 164

loop_
_cod_related_entry_id
_cod_related_entry_database
_cod_related_entry_code
1 ChemSpider 553064
